data_7056909
loop_
_publ_author_name
'Yuan, Shifang'
'Wang, Lijing'
'Huang, Chuanbing'
'Niu, Chunxia'
'Xiang, Kai'
'Xu, Caihong'
'Solan, Gregory A.'
'Ma, Hongwei'
'Sun, Wen-Hua'

_publ_section_title
;
 Azasilicon-bridged heterocyclic arylamines: syntheses, structures and
 photophysical properties
;
_journal_issue 4
_journal_name_full 'New Journal of Chemistry'
_journal_page_first 3102
_journal_paper_doi 10.1039/C7NJ03876C
_journal_volume 42
_journal_year 2018
_chemical_formula_sum 'C36 H40 N2 Si2'
_chemical_formula_weight 556.88
_space_group_crystal_system monoclinic
_space_group_IT_number 14
_space_group_name_Hall '-P 2ybc'
_space_group_name_H-M_alt 'P 1 21/c 1'
_symmetry_space_group_name_Hall '-P 2ybc'
_symmetry_space_group_name_H-M 'P 1 21/c 1'
_atom_sites_solution_hydrogens geom
_atom_sites_solution_primary direct
_atom_sites_solution_secondary difmap
_audit_creation_method SHELXL-2014/7
_audit_update_record
;
2018-01-06 deposited with the CCDC.
2018-01-15 downloaded from the CCDC.
;
_cell_angle_alpha 90
_cell_angle_beta 92.34(3)
_cell_angle_gamma 90
_cell_formula_units_Z 2
_cell_length_a 10.093(2)
_cell_length_b 12.721(3)
_cell_length_c 11.827(2)
_cell_measurement_reflns_used 10692
_cell_measurement_temperature 173(2)
_cell_measurement_theta_max 27.483
_cell_measurement_theta_min 2.202
_cell_volume 1517.2(5)
_computing_cell_refinement 'CrystalClear (Rigaku Inc., 2007)'
_computing_data_collection 'CrystalClear (Rigaku Inc., 2007)'
_computing_data_reduction 'CrystalClear (Rigaku Inc., 2007)'
_computing_molecular_graphics 'Olex2 (Dolomanov et al., 2009)'
_computing_publication_material 'Olex2 (Dolomanov et al., 2009)'
_computing_structure_refinement 'SHELXL-2014/7 (Sheldrick, 2014)'
_computing_structure_solution 'SIR2004 (Burla et al., 2007)'
_diffrn_ambient_temperature 173(2)
_diffrn_detector_area_resol_mean 'Saturn724+ (2x2 bin mode)'
_diffrn_measured_fraction_theta_full 0.999
_diffrn_measured_fraction_theta_max 0.997
_diffrn_measurement_device_type 'AFC10: Fixed Chi 2 circle'
_diffrn_measurement_method '\w scan'
_diffrn_radiation_type MoK\a
_diffrn_radiation_wavelength 0.71073
_diffrn_reflns_av_R_equivalents 0.0527
_diffrn_reflns_av_unetI/netI 0.0525
_diffrn_reflns_Laue_measured_fraction_full 0.999
_diffrn_reflns_Laue_measured_fraction_max 0.997
_diffrn_reflns_limit_h_max 13
_diffrn_reflns_limit_h_min -13
_diffrn_reflns_limit_k_max 16
_diffrn_reflns_limit_k_min -16
_diffrn_reflns_limit_l_max 15
_diffrn_reflns_limit_l_min -15
_diffrn_reflns_number 10692
_diffrn_reflns_point_group_measured_fraction_full 0.999
_diffrn_reflns_point_group_measured_fraction_max 0.997
_diffrn_reflns_theta_full 25.242
_diffrn_reflns_theta_max 27.483
_diffrn_reflns_theta_min 2.020
_diffrn_source 'Rotating Anode'
_exptl_absorpt_coefficient_mu 0.145
_exptl_absorpt_correction_T_max 0.992
_exptl_absorpt_correction_T_min 0.976
_exptl_absorpt_correction_type 'multi-scan semi-empirical'
_exptl_absorpt_process_details sadabs
_exptl_crystal_colour yellow
_exptl_crystal_density_diffrn 1.219
_exptl_crystal_description prism
_exptl_crystal_F_000 596
_exptl_crystal_size_max 0.167
_exptl_crystal_size_mid 0.156
_exptl_crystal_size_min 0.058
_exptl_transmission_factor_max 0.992
_exptl_transmission_factor_min 0.976
_refine_diff_density_max 0.418
_refine_diff_density_min -0.343
_refine_diff_density_rms 0.074
_refine_ls_extinction_method none
_refine_ls_goodness_of_fit_ref 1.035
_refine_ls_hydrogen_treatment constr
_refine_ls_matrix_type full
_refine_ls_number_parameters 185
_refine_ls_number_reflns 3470
_refine_ls_number_restraints 0
_refine_ls_restrained_S_all 1.035
_refine_ls_R_factor_all 0.0796
_refine_ls_R_factor_gt 0.0686
_refine_ls_shift/su_max 0.000
_refine_ls_shift/su_mean 0.000
_refine_ls_structure_factor_coef Fsqd
_refine_ls_weighting_details 'w=1/[\s^2^(Fo^2^)+(0.1360P)^2^+1.0158P] where P=(Fo^2^+2Fc^2^)/3'
_refine_ls_weighting_scheme calc
_refine_ls_wR_factor_gt 0.2064
_refine_ls_wR_factor_ref 0.2209
_reflns_Friedel_coverage 0.000
_reflns_number_gt 3073
_reflns_number_total 3470
_reflns_threshold_expression 'I > 2\s(I)'
_cod_data_source_file c7nj03876c2.cif
_cod_data_source_block CCDC1576207
_cod_depositor_comments
;
The following automatic conversions were performed:

'_atom_sites_solution_primary' value 'Direct Methods' was changed to
'direct'.

'_atom_sites_solution_secondary' value 'Difference Fourier Map' was
changed to 'difmap'.

Automatic conversion script
Id: cif_fix_values 4973 2017-02-22 13:04:09Z antanas 

 Adding full bibliography for 7056899--7056909.cif.
;
_cod_original_cell_volume 1517.1(5)
_cod_database_code 7056909
_shelx_shelxl_version_number 2014/7
_shelx_space_group_comment
;
The symmetry employed for this shelxl refinement is uniquely defined
by the following loop, which should always be used as a source of
symmetry information in preference to the above space-group names.
They are only intended as comments.
;
_shelx_estimated_absorpt_t_min 0.976
_shelx_estimated_absorpt_t_max 0.992

loop_
_space_group_symop_operation_xyz
'x, y, z'
'-x, y+1/2, -z+1/2'
'-x, -y, -z'
'x, -y-1/2, z-1/2'

loop_
_atom_site_label
_atom_site_type_symbol
_atom_site_fract_x
_atom_site_fract_y
_atom_site_fract_z
_atom_site_U_iso_or_equiv
_atom_site_adp_type
_atom_site_occupancy
_atom_site_site_symmetry_order
_atom_site_calc_flag
_atom_site_refinement_flags_posn
_atom_site_refinement_flags_adp
C1 C 0.9466(2) 0.94421(19) 0.8665(2) 0.0211(5) Uani 1 1 d . .
Si1 Si 0.78747(7) 1.00199(5) 1.02753(6) 0.0226(2) Uani 1 1 d . .
C2 C 0.9879(2) 0.9043(2) 0.7556(2) 0.0228(5) Uani 1 1 d . .
C3 C 0.9510(3) 0.8045(2) 0.7169(2) 0.0288(6) Uani 1 1 d . .
H3 H 0.8983 0.7619 0.7605 0.035 Uiso 1 1 calc R U
C7 C 1.0673(3) 0.9660(2) 0.6883(2) 0.0282(6) Uani 1 1 d . .
H7 H 1.0937 1.0323 0.7137 0.034 Uiso 1 1 calc R U
C6 C 1.1076(3) 0.9306(2) 0.5846(2) 0.0348(6) Uani 1 1 d . .
H6 H 1.1599 0.9730 0.5405 0.042 Uiso 1 1 calc R U
C4 C 0.9929(3) 0.7683(2) 0.6129(2) 0.0357(7) Uani 1 1 d . .
H4 H 0.9690 0.7013 0.5881 0.043 Uiso 1 1 calc R U
C5 C 1.0694(3) 0.8313(2) 0.5467(2) 0.0364(7) Uani 1 1 d . .
H5 H 1.0954 0.8074 0.4767 0.044 Uiso 1 1 calc R U
C9 C 0.7062(2) 0.9207(2) 0.8118(2) 0.0262(6) Uani 1 1 d . .
C10 C 0.6740(3) 0.9961(2) 0.7284(2) 0.0311(6) Uani 1 1 d . .
C12 C 0.4951(3) 0.8844(3) 0.6598(3) 0.0519(10) Uani 1 1 d . .
H12 H 0.4232 0.8728 0.6097 0.062 Uiso 1 1 calc R U
C11 C 0.5669(3) 0.9756(3) 0.6536(3) 0.0448(8) Uani 1 1 d . .
H11 H 0.5436 1.0248 0.5981 0.054 Uiso 1 1 calc R U
C14 C 0.6350(3) 0.8267(2) 0.8176(2) 0.0324(6) Uani 1 1 d . .
C13 C 0.5294(3) 0.8101(3) 0.7403(3) 0.0463(9) Uani 1 1 d . .
H13 H 0.4813 0.7478 0.7432 0.056 Uiso 1 1 calc R U
C16 C 0.6713(3) 0.7416(2) 0.9026(3) 0.0420(8) Uani 1 1 d . .
H16A H 0.6120 0.7445 0.9640 0.063 Uiso 1 1 calc R U
H16B H 0.7607 0.7521 0.9313 0.063 Uiso 1 1 calc R U
H16C H 0.6642 0.6741 0.8666 0.063 Uiso 1 1 calc R U
N1 N 0.81152(19) 0.94148(16) 0.89453(17) 0.0223(5) Uani 1 1 d . .
C18 C 0.6931(3) 0.9181(2) 1.1238(2) 0.0331(6) Uani 1 1 d . .
H18A H 0.6068 0.9039 1.0900 0.050 Uiso 1 1 calc R U
H18B H 0.6840 0.9538 1.1945 0.050 Uiso 1 1 calc R U
H18C H 0.7396 0.8531 1.1366 0.050 Uiso 1 1 calc R U
C8 C 0.9677(2) 1.01706(19) 1.05221(19) 0.0213(5) Uani 1 1 d . .
C17 C 0.6905(3) 1.1260(2) 1.0146(3) 0.0378(7) Uani 1 1 d . .
H17A H 0.7364 1.1750 0.9685 0.057 Uiso 1 1 calc R U
H17B H 0.6803 1.1556 1.0884 0.057 Uiso 1 1 calc R U
H17C H 0.6046 1.1113 0.9802 0.057 Uiso 1 1 calc R U
C15 C 0.7515(3) 1.0956(2) 0.7180(3) 0.0409(7) Uani 1 1 d . .
H15A H 0.7060 1.1418 0.6654 0.061 Uiso 1 1 calc R U
H15B H 0.8379 1.0797 0.6914 0.061 Uiso 1 1 calc R U
H15C H 0.7605 1.1291 0.7907 0.061 Uiso 1 1 calc R U

loop_
_atom_site_aniso_label
_atom_site_aniso_U_11
_atom_site_aniso_U_22
_atom_site_aniso_U_33
_atom_site_aniso_U_23
_atom_site_aniso_U_13
_atom_site_aniso_U_12
C1 0.0202(12) 0.0216(11) 0.0214(11) 0.0002(9) -0.0007(9) 0.0011(9)
Si1 0.0188(4) 0.0285(4) 0.0205(4) -0.0026(3) 0.0004(3) 0.0004(2)
C2 0.0196(11) 0.0275(12) 0.0211(11) 0.0004(9) -0.0023(9) 0.0012(9)
C3 0.0296(13) 0.0269(13) 0.0305(13) -0.0035(10) 0.0060(11) -0.0012(10)
C7 0.0307(14) 0.0279(13) 0.0262(13) -0.0014(10) 0.0012(11) 0.0001(11)
C6 0.0364(15) 0.0405(16) 0.0278(14) 0.0031(11) 0.0079(12) -0.0004(12)
C4 0.0401(16) 0.0319(14) 0.0354(15) -0.0109(12) 0.0048(13) 0.0020(12)
C5 0.0401(16) 0.0450(17) 0.0243(13) -0.0069(12) 0.0056(12) 0.0093(13)
C9 0.0195(12) 0.0378(14) 0.0213(12) -0.0082(10) 0.0011(10) 0.0014(10)
C10 0.0270(14) 0.0435(16) 0.0228(13) -0.0032(11) -0.0004(11) 0.0104(11)
C12 0.0251(15) 0.089(3) 0.0407(18) -0.0284(19) -0.0111(13) 0.0056(17)
C11 0.0363(17) 0.072(2) 0.0252(14) -0.0101(14) -0.0087(13) 0.0193(16)
C14 0.0242(13) 0.0444(16) 0.0290(13) -0.0118(12) 0.0045(11) -0.0065(11)
C13 0.0253(14) 0.070(2) 0.0438(18) -0.0308(17) 0.0072(13) -0.0140(14)
C16 0.0510(19) 0.0386(16) 0.0372(16) -0.0049(13) 0.0103(14) -0.0176(14)
N1 0.0182(10) 0.0272(11) 0.0212(10) -0.0015(8) -0.0015(8) -0.0015(8)
C18 0.0258(13) 0.0457(16) 0.0279(13) 0.0002(12) 0.0033(11) -0.0056(12)
C8 0.0212(12) 0.0237(11) 0.0190(12) 0.0009(9) 0.0011(9) 0.0019(9)
C17 0.0284(14) 0.0441(16) 0.0407(16) -0.0048(13) -0.0007(12) 0.0100(12)
C15 0.0497(18) 0.0433(17) 0.0299(14) 0.0095(13) 0.0024(13) 0.0142(14)

loop_
_atom_type_symbol
_atom_type_description
_atom_type_scat_dispersion_real
_atom_type_scat_dispersion_imag
_atom_type_scat_source
C C 0.0033 0.0016 'International Tables Vol C Tables 4.2.6.8 and 6.1.1.4'
H H 0.0000 0.0000 'International Tables Vol C Tables 4.2.6.8 and 6.1.1.4'
N N 0.0061 0.0033 'International Tables Vol C Tables 4.2.6.8 and 6.1.1.4'
Si Si 0.0817 0.0704 'International Tables Vol C Tables 4.2.6.8 and 6.1.1.4'

loop_
_geom_angle_atom_site_label_1
_geom_angle_atom_site_label_2
_geom_angle_atom_site_label_3
_geom_angle
_geom_angle_site_symmetry_1
_geom_angle_site_symmetry_3
C8 C1 N1 115.8(2) 3_777 .
C8 C1 C2 123.8(2) 3_777 .
N1 C1 C2 120.4(2) . .
N1 Si1 C8 90.90(10) . .
N1 Si1 C18 112.74(12) . .
C8 Si1 C18 119.48(12) . .
N1 Si1 C17 112.66(12) . .
C8 Si1 C17 116.00(13) . .
C18 Si1 C17 104.90(14) . .
C7 C2 C3 118.5(2) . .
C7 C2 C1 120.1(2) . .
C3 C2 C1 121.4(2) . .
C2 C3 C4 120.2(3) . .
C2 C3 H3 119.9 . .
C4 C3 H3 119.9 . .
C6 C7 C2 121.3(3) . .
C6 C7 H7 119.4 . .
C2 C7 H7 119.4 . .
C7 C6 C5 119.6(3) . .
C7 C6 H6 120.2 . .
C5 C6 H6 120.2 . .
C5 C4 C3 120.4(3) . .
C5 C4 H4 119.8 . .
C3 C4 H4 119.8 . .
C4 C5 C6 120.0(3) . .
C4 C5 H5 120.0 . .
C6 C5 H5 120.0 . .
C14 C9 C10 120.9(3) . .
C14 C9 N1 119.4(2) . .
C10 C9 N1 119.6(2) . .
C11 C10 C9 118.0(3) . .
C11 C10 C15 120.1(3) . .
C9 C10 C15 121.9(3) . .
C11 C12 C13 120.0(3) . .
C11 C12 H12 120.0 . .
C13 C12 H12 120.0 . .
C12 C11 C10 121.5(3) . .
C12 C11 H11 119.3 . .
C10 C11 H11 119.3 . .
C13 C14 C9 118.6(3) . .
C13 C14 C16 119.1(3) . .
C9 C14 C16 122.3(3) . .
C12 C13 C14 120.9(3) . .
C12 C13 H13 119.5 . .
C14 C13 H13 119.5 . .
C14 C16 H16A 109.5 . .
C14 C16 H16B 109.5 . .
H16A C16 H16B 109.5 . .
C14 C16 H16C 109.5 . .
H16A C16 H16C 109.5 . .
H16B C16 H16C 109.5 . .
C1 N1 C9 122.5(2) . .
C1 N1 Si1 111.34(16) . .
C9 N1 Si1 123.89(16) . .
Si1 C18 H18A 109.5 . .
Si1 C18 H18B 109.5 . .
H18A C18 H18B 109.5 . .
Si1 C18 H18C 109.5 . .
H18A C18 H18C 109.5 . .
H18B C18 H18C 109.5 . .
C1 C8 C8 113.9(3) 3_777 3_777
C1 C8 Si1 138.30(19) 3_777 .
C8 C8 Si1 107.6(2) 3_777 .
Si1 C17 H17A 109.5 . .
Si1 C17 H17B 109.5 . .
H17A C17 H17B 109.5 . .
Si1 C17 H17C 109.5 . .
H17A C17 H17C 109.5 . .
H17B C17 H17C 109.5 . .
C10 C15 H15A 109.5 . .
C10 C15 H15B 109.5 . .
H15A C15 H15B 109.5 . .
C10 C15 H15C 109.5 . .
H15A C15 H15C 109.5 . .
H15B C15 H15C 109.5 . .

loop_
_geom_bond_atom_site_label_1
_geom_bond_atom_site_label_2
_geom_bond_distance
_geom_bond_site_symmetry_2
C1 C8 1.359(3) 3_777
C1 N1 1.416(3) .
C1 C2 1.482(3) .
Si1 N1 1.777(2) .
Si1 C8 1.840(3) .
Si1 C18 1.852(3) .
Si1 C17 1.859(3) .
C2 C7 1.394(4) .
C2 C3 1.395(4) .
C3 C4 1.394(4) .
C3 H3 0.9300 .
C7 C6 1.384(4) .
C7 H7 0.9300 .
C6 C5 1.389(4) .
C6 H6 0.9300 .
C4 C5 1.379(4) .
C4 H4 0.9300 .
C5 H5 0.9300 .
C9 C14 1.398(4) .
C9 C10 1.404(4) .
C9 N1 1.440(3) .
C10 C11 1.394(4) .
C10 C15 1.496(4) .
C12 C11 1.371(6) .
C12 C13 1.376(5) .
C12 H12 0.9300 .
C11 H11 0.9300 .
C14 C13 1.391(4) .
C14 C16 1.513(4) .
C13 H13 0.9300 .
C16 H16A 0.9600 .
C16 H16B 0.9600 .
C16 H16C 0.9600 .
C18 H18A 0.9600 .
C18 H18B 0.9600 .
C18 H18C 0.9600 .
C8 C1 1.359(3) 3_777
C8 C8 1.485(5) 3_777
C17 H17A 0.9600 .
C17 H17B 0.9600 .
C17 H17C 0.9600 .
C15 H15A 0.9600 .
C15 H15B 0.9600 .
C15 H15C 0.9600 .

loop_
_geom_torsion_atom_site_label_1
_geom_torsion_atom_site_label_2
_geom_torsion_atom_site_label_3
_geom_torsion_atom_site_label_4
_geom_torsion
_geom_torsion_site_symmetry_1
_geom_torsion_site_symmetry_4
C8 C1 C2 C7 -51.9(4) 3_777 .
N1 C1 C2 C7 129.5(3) . .
C8 C1 C2 C3 126.9(3) 3_777 .
N1 C1 C2 C3 -51.7(3) . .
C7 C2 C3 C4 -0.2(4) . .
C1 C2 C3 C4 -179.1(2) . .
C3 C2 C7 C6 0.9(4) . .
C1 C2 C7 C6 179.8(2) . .
C2 C7 C6 C5 -0.5(4) . .
C2 C3 C4 C5 -0.9(4) . .
C3 C4 C5 C6 1.4(5) . .
C7 C6 C5 C4 -0.6(4) . .
C14 C9 C10 C11 1.6(4) . .
N1 C9 C10 C11 -176.6(2) . .
C14 C9 C10 C15 -177.9(2) . .
N1 C9 C10 C15 3.8(4) . .
C13 C12 C11 C10 -0.9(5) . .
C9 C10 C11 C12 -0.5(4) . .
C15 C10 C11 C12 179.0(3) . .
C10 C9 C14 C13 -1.3(4) . .
N1 C9 C14 C13 176.9(2) . .
C10 C9 C14 C16 176.9(2) . .
N1 C9 C14 C16 -4.8(4) . .
C11 C12 C13 C14 1.2(5) . .
C9 C14 C13 C12 -0.1(4) . .
C16 C14 C13 C12 -178.4(3) . .
C8 C1 N1 C9 168.7(2) 3_777 .
C2 C1 N1 C9 -12.7(4) . .
C8 C1 N1 Si1 5.3(3) 3_777 .
C2 C1 N1 Si1 -175.98(18) . .
C14 C9 N1 C1 111.6(3) . .
C10 C9 N1 C1 -70.1(3) . .
C14 C9 N1 Si1 -87.2(3) . .
C10 C9 N1 Si1 91.1(3) . .
C8 Si1 N1 C1 -6.33(17) . .
C18 Si1 N1 C1 -129.03(18) . .
C17 Si1 N1 C1 112.46(19) . .
C8 Si1 N1 C9 -169.4(2) . .
C18 Si1 N1 C9 67.9(2) . .
C17 Si1 N1 C9 -50.6(2) . .
N1 Si1 C8 C1 -179.8(3) . 3_777
C18 Si1 C8 C1 -62.8(3) . 3_777
C17 Si1 C8 C1 64.4(3) . 3_777
N1 Si1 C8 C8 5.7(2) . 3_777
C18 Si1 C8 C8 122.7(2) . 3_777
C17 Si1 C8 C8 -110.1(2) . 3_777
